data_4068824
loop_
_publ_author_name
'Beer, Stephan'
'Brandhorst, Kai'
'Hrib, Cristian G.'
'Wu, Xian'
'Haberlag, Birte'
'Grunenberg, J\"org'
'Jones, Peter G.'
'Tamm, Matthias'

_publ_section_title
;
 Experimental and Theoretical Investigations of Catalytic Alkyne
 Cross-Metathesis with Imidazolin-2-iminato Tungsten Alkylidyne Complexes
;
_journal_issue 5
_journal_name_full Organometallics
_journal_page_first 1534
_journal_paper_doi 10.1021/om801119t
_journal_volume 28
_journal_year 2009
_chemical_formula_sum 'C21 H28 F18 O5 W'
_chemical_formula_weight 886.28
_chemical_name_systematic
;
 ?
;
_space_group_IT_number 33
_symmetry_cell_setting orthorhombic
_symmetry_space_group_name_Hall 'P 2c -2n'
_symmetry_space_group_name_H-M 'P n a 21'
_atom_sites_solution_hydrogens geom
_atom_sites_solution_primary direct
_atom_sites_solution_secondary difmap
_audit_creation_method SHELXL-97
_cell_angle_alpha 90.00
_cell_angle_beta 90.00
_cell_angle_gamma 90.00
_cell_formula_units_Z 4
_cell_length_a 22.6142(17)
_cell_length_b 10.6634(8)
_cell_length_c 12.4347(10)
_cell_measurement_reflns_used 6644
_cell_measurement_temperature 193(2)
_cell_measurement_theta_max 28
_cell_measurement_theta_min 2
_cell_volume 2998.6(4)
_computing_cell_refinement 'Bruker SAINT'
_computing_data_collection 'Bruker SMART'
_computing_data_reduction 'Bruker SAINT'
_computing_molecular_graphics 'Siemens XP'
_computing_publication_material SHELXL-97
_computing_structure_refinement 'SHELXL-97 (Sheldrick, 1997)'
_computing_structure_solution 'SHELXS-97 (Sheldrick, 1990)'
_diffrn_ambient_temperature 193(2)
_diffrn_detector_area_resol_mean 8.192
_diffrn_measured_fraction_theta_full 1.000
_diffrn_measured_fraction_theta_max 0.999
_diffrn_measurement_device_type 'Bruker SMART 1000 CCD'
_diffrn_measurement_method '\w- and \f-scans'
_diffrn_radiation_monochromator graphite
_diffrn_radiation_source 'fine-focus sealed tube'
_diffrn_radiation_type MoK\a
_diffrn_radiation_wavelength 0.71073
_diffrn_reflns_av_R_equivalents 0.0776
_diffrn_reflns_av_sigmaI/netI 0.0701
_diffrn_reflns_limit_h_max 30
_diffrn_reflns_limit_h_min -30
_diffrn_reflns_limit_k_max 14
_diffrn_reflns_limit_k_min -14
_diffrn_reflns_limit_l_max 16
_diffrn_reflns_limit_l_min -16
_diffrn_reflns_number 38790
_diffrn_reflns_theta_full 28.00
_diffrn_reflns_theta_max 28.70
_diffrn_reflns_theta_min 1.80
_diffrn_standards_decay_% 0
_exptl_absorpt_coefficient_mu 3.995
_exptl_absorpt_correction_T_max 0.6047
_exptl_absorpt_correction_T_min 0.2691
_exptl_absorpt_correction_type multi-scan
_exptl_absorpt_process_details SADABS
_exptl_crystal_colour red
_exptl_crystal_density_diffrn 1.963
_exptl_crystal_density_method 'not measured'
_exptl_crystal_description tablet
_exptl_crystal_F_000 1720
_exptl_crystal_size_max 0.23
_exptl_crystal_size_mid 0.15
_exptl_crystal_size_min 0.14
_refine_diff_density_max 3.848
_refine_diff_density_min -1.382
_refine_diff_density_rms 0.177
_refine_ls_abs_structure_details 'Flack H D (1983), Acta Cryst. A39, 876-881'
_refine_ls_abs_structure_Flack 0.418(12)
_refine_ls_extinction_method none
_refine_ls_goodness_of_fit_ref 1.005
_refine_ls_hydrogen_treatment 'methyls rigid and others riding'
_refine_ls_matrix_type full
_refine_ls_number_parameters 415
_refine_ls_number_reflns 7725
_refine_ls_number_restraints 518
_refine_ls_restrained_S_all 0.980
_refine_ls_R_factor_all 0.0816
_refine_ls_R_factor_gt 0.0418
_refine_ls_shift/su_max 0.001
_refine_ls_shift/su_mean 0.000
_refine_ls_structure_factor_coef Fsqd
_refine_ls_weighting_details 'calc w=1/[\s^2^(Fo^2^)+(0.0540P)^2^+0.0000P] where P=(Fo^2^+2Fc^2^)/3'
_refine_ls_weighting_scheme calc
_refine_ls_wR_factor_gt 0.0890
_refine_ls_wR_factor_ref 0.1038
_reflns_number_gt 5250
_reflns_number_total 7725
_reflns_threshold_expression >2sigma(I)
_cod_data_source_file om801119t_si_004.cif
_cod_data_source_block 3
_cod_database_code 4068824

loop_
_symmetry_equiv_pos_as_xyz
'x, y, z'
'-x, -y, z+1/2'
'x+1/2, -y+1/2, z'
'-x+1/2, y+1/2, z+1/2'

loop_
_atom_site_label
_atom_site_type_symbol
_atom_site_fract_x
_atom_site_fract_y
_atom_site_fract_z
_atom_site_U_iso_or_equiv
_atom_site_adp_type
_atom_site_occupancy
_atom_site_symmetry_multiplicity
_atom_site_calc_flag
_atom_site_refinement_flags
W W 0.375986(13) 0.263453(16) 0.25087(11) 0.01627(7) Uani 1 1 d .
C1 C 0.3014(3) 0.2145(5) 0.2497(11) 0.0220(12) Uani 1 1 d U
C2 C 0.2373(3) 0.1730(7) 0.2444(12) 0.0373(18) Uani 1 1 d U
C3 C 0.2334(4) 0.0348(10) 0.2870(11) 0.072(4) Uani 1 1 d U
H3A H 0.2584 -0.0196 0.2427 0.086 Uiso 1 1 calc R
H3B H 0.1923 0.0058 0.2830 0.086 Uiso 1 1 calc R
H3C H 0.2469 0.0318 0.3618 0.086 Uiso 1 1 calc R
C4 C 0.1961(4) 0.2564(9) 0.3102(9) 0.056(3) Uani 1 1 d U
H4A H 0.2063 0.2498 0.3866 0.067 Uiso 1 1 calc R
H4B H 0.1551 0.2293 0.2995 0.067 Uiso 1 1 calc R
H4C H 0.2004 0.3437 0.2868 0.067 Uiso 1 1 calc R
C5 C 0.2153(4) 0.1737(9) 0.1265(8) 0.046(2) Uani 1 1 d U
H5A H 0.2201 0.2579 0.0962 0.056 Uiso 1 1 calc R
H5B H 0.1734 0.1500 0.1246 0.056 Uiso 1 1 calc R
H5C H 0.2384 0.1136 0.0842 0.056 Uiso 1 1 calc R
C18 C 0.4831(3) 0.0797(7) 0.2642(12) 0.039(3) Uani 1 1 d U
H18A H 0.4900 0.0726 0.1859 0.047 Uiso 1 1 calc R
H18B H 0.5010 0.0058 0.2998 0.047 Uiso 1 1 calc R
C19 C 0.5108(3) 0.1968(8) 0.3059(8) 0.036(2) Uani 1 1 d U
H19A H 0.5059 0.2017 0.3849 0.044 Uiso 1 1 calc R
H19B H 0.5536 0.1970 0.2894 0.044 Uiso 1 1 calc R
C20 C 0.3938(4) -0.0410(7) 0.2768(9) 0.041(3) Uani 1 1 d U
H20A H 0.3970 -0.0704 0.2024 0.049 Uiso 1 1 calc R
H20B H 0.3520 -0.0370 0.2975 0.049 Uiso 1 1 calc R
H20C H 0.4147 -0.0992 0.3245 0.049 Uiso 1 1 calc R
C21 C 0.5063(4) 0.4179(8) 0.2959(8) 0.045(3) Uani 1 1 d U
H21A H 0.4932 0.4306 0.3702 0.054 Uiso 1 1 calc R
H21B H 0.4919 0.4870 0.2509 0.054 Uiso 1 1 calc R
H21C H 0.5496 0.4155 0.2935 0.054 Uiso 1 1 calc R
O1 O 0.4040(2) 0.2210(5) 0.1076(4) 0.0220(12) Uani 1 1 d DU
C6 C 0.3973(3) 0.1979(6) -0.0005(6) 0.0233(16) Uani 1 1 d DU
C7 C 0.3479(4) 0.2739(8) -0.0529(8) 0.039(2) Uani 1 1 d DU
H7A H 0.3096 0.2462 -0.0246 0.047 Uiso 1 1 calc R
H7B H 0.3489 0.2612 -0.1309 0.047 Uiso 1 1 calc R
H7C H 0.3535 0.3631 -0.0368 0.047 Uiso 1 1 calc R
C8 C 0.4564(4) 0.2352(7) -0.0530(7) 0.039(2) Uani 1 1 d DU
C9 C 0.3870(3) 0.0572(7) -0.0199(6) 0.032(2) Uani 1 1 d DU
F1 F 0.4587(3) 0.2182(5) -0.1592(4) 0.0572(16) Uani 1 1 d DU
F2 F 0.4660(3) 0.3595(5) -0.0375(6) 0.066(2) Uani 1 1 d DU
F3 F 0.5035(2) 0.1777(5) -0.0131(5) 0.0520(15) Uani 1 1 d DU
F4 F 0.3807(3) 0.0291(5) -0.1241(4) 0.0585(16) Uani 1 1 d DU
F5 F 0.4310(2) -0.0158(4) 0.0173(5) 0.0460(14) Uani 1 1 d DU
F6 F 0.3378(2) 0.0190(5) 0.0294(5) 0.0556(19) Uani 1 1 d DU
O2 O 0.3938(2) 0.2846(5) 0.4026(5) 0.0249(12) Uani 1 1 d DU
C10 C 0.3733(3) 0.2716(7) 0.5086(6) 0.0256(16) Uani 1 1 d DU
C11 C 0.3080(3) 0.3041(8) 0.5249(7) 0.035(2) Uani 1 1 d DU
H11A H 0.3023 0.3945 0.5151 0.043 Uiso 1 1 calc R
H11B H 0.2959 0.2804 0.5978 0.043 Uiso 1 1 calc R
H11C H 0.2840 0.2584 0.4724 0.043 Uiso 1 1 calc R
C12 C 0.3826(3) 0.1343(8) 0.5460(6) 0.033(2) Uani 1 1 d DU
C13 C 0.4100(4) 0.3612(7) 0.5768(6) 0.037(2) Uani 1 1 d DU
F7 F 0.3715(3) 0.1189(6) 0.6512(5) 0.0539(16) Uani 1 1 d DU
F8 F 0.4377(2) 0.0941(5) 0.5298(5) 0.0566(17) Uani 1 1 d DU
F9 F 0.3469(3) 0.0567(5) 0.4934(5) 0.0479(17) Uani 1 1 d DU
F10 F 0.3925(3) 0.3665(6) 0.6798(4) 0.0547(16) Uani 1 1 d DU
F11 F 0.4059(3) 0.4784(5) 0.5388(5) 0.0539(16) Uani 1 1 d DU
F12 F 0.4672(2) 0.3308(7) 0.5787(6) 0.065(2) Uani 1 1 d DU
O3 O 0.37289(19) 0.4407(4) 0.2217(4) 0.0265(16) Uani 1 1 d DU
C14 C 0.3362(3) 0.5436(7) 0.1991(6) 0.0281(18) Uani 1 1 d DU
C15 C 0.2800(4) 0.5075(9) 0.1401(9) 0.041(2) Uani 1 1 d DU
H15A H 0.2897 0.4818 0.0665 0.049 Uiso 1 1 calc R
H15B H 0.2531 0.5796 0.1379 0.049 Uiso 1 1 calc R
H15C H 0.2607 0.4378 0.1777 0.049 Uiso 1 1 calc R
C16 C 0.3731(4) 0.6301(9) 0.1265(8) 0.040(3) Uani 1 1 d DU
C17 C 0.3208(4) 0.6077(7) 0.3038(7) 0.040(2) Uani 1 1 d DU
F13 F 0.3420(3) 0.7306(5) 0.0949(6) 0.0560(17) Uani 1 1 d DU
F14 F 0.4203(2) 0.6740(5) 0.1774(5) 0.0577(17) Uani 1 1 d DU
F15 F 0.3906(3) 0.5715(5) 0.0384(5) 0.0677(19) Uani 1 1 d DU
F16 F 0.2926(3) 0.7181(5) 0.2878(5) 0.070(2) Uani 1 1 d DU
F17 F 0.2828(3) 0.5375(6) 0.3626(6) 0.072(2) Uani 1 1 d DU
F18 F 0.3671(3) 0.6323(7) 0.3652(6) 0.064(2) Uani 1 1 d DU
O4 O 0.4200(2) 0.0830(5) 0.2858(4) 0.0311(15) Uani 1 1 d U
O5 O 0.48292(18) 0.3008(4) 0.2561(8) 0.0275(11) Uani 1 1 d U

loop_
_atom_site_aniso_label
_atom_site_aniso_U_11
_atom_site_aniso_U_22
_atom_site_aniso_U_33
_atom_site_aniso_U_23
_atom_site_aniso_U_13
_atom_site_aniso_U_12
W 0.01739(10) 0.01065(10) 0.02077(12) 0.0001(4) -0.0008(2) 0.00071(8)
C1 0.023(3) 0.024(3) 0.019(3) 0.002(7) -0.005(6) 0.001(2)
C2 0.024(3) 0.044(4) 0.044(5) -0.006(6) 0.012(6) -0.011(3)
C3 0.040(5) 0.065(5) 0.111(12) 0.031(6) -0.012(6) -0.028(4)
C4 0.024(4) 0.088(8) 0.056(7) -0.016(5) 0.002(5) -0.002(4)
C5 0.025(5) 0.060(6) 0.054(6) -0.007(4) -0.005(4) -0.012(4)
C18 0.024(3) 0.024(3) 0.069(8) 0.009(5) 0.007(6) 0.010(2)
C19 0.014(4) 0.043(4) 0.053(6) 0.012(4) -0.002(4) 0.004(3)
C20 0.044(4) 0.016(3) 0.064(10) 0.000(4) 0.007(5) -0.005(3)
C21 0.030(5) 0.032(4) 0.073(8) -0.003(4) -0.008(5) -0.011(4)
O1 0.030(3) 0.024(3) 0.012(3) 0.003(2) 0.008(2) -0.001(3)
C6 0.033(4) 0.018(4) 0.019(4) -0.005(3) 0.009(3) 0.006(3)
C7 0.046(5) 0.039(5) 0.032(6) 0.008(4) 0.003(5) 0.013(5)
C8 0.048(5) 0.032(4) 0.037(6) 0.007(4) 0.017(4) 0.011(4)
C9 0.041(6) 0.029(4) 0.027(5) -0.002(3) -0.001(4) 0.007(3)
F1 0.074(4) 0.065(3) 0.033(4) 0.000(3) 0.023(3) 0.011(3)
F2 0.059(4) 0.027(3) 0.110(7) 0.001(3) 0.029(4) -0.008(3)
F3 0.030(3) 0.060(4) 0.066(5) 0.006(3) 0.007(3) 0.006(2)
F4 0.094(5) 0.043(3) 0.039(4) -0.016(3) -0.001(3) -0.005(3)
F5 0.049(3) 0.026(3) 0.063(4) 0.001(2) 0.004(3) 0.012(2)
F6 0.047(3) 0.032(3) 0.088(5) -0.003(3) 0.012(4) -0.015(3)
O2 0.025(3) 0.015(3) 0.034(3) -0.003(2) 0.009(2) -0.003(2)
C10 0.028(4) 0.029(4) 0.020(4) -0.001(3) 0.003(4) -0.001(4)
C11 0.034(4) 0.046(5) 0.027(5) -0.001(4) 0.007(4) 0.001(4)
C12 0.047(6) 0.030(4) 0.023(5) 0.006(3) 0.000(4) 0.005(4)
C13 0.043(5) 0.040(5) 0.029(5) -0.006(4) -0.005(4) 0.002(4)
F7 0.085(5) 0.049(4) 0.028(3) 0.011(3) -0.010(3) 0.000(3)
F8 0.052(4) 0.054(4) 0.064(4) 0.025(3) 0.002(3) 0.025(3)
F9 0.062(4) 0.032(3) 0.050(4) 0.007(3) 0.000(3) -0.009(3)
F10 0.073(4) 0.067(4) 0.024(3) -0.009(3) -0.001(3) -0.009(3)
F11 0.071(4) 0.040(3) 0.051(4) -0.006(3) -0.006(4) -0.013(3)
F12 0.032(3) 0.093(6) 0.068(5) -0.022(4) -0.019(3) -0.005(3)
O3 0.020(2) 0.015(2) 0.045(5) -0.0019(18) 0.000(3) 0.0034(18)
C14 0.026(4) 0.018(4) 0.040(5) 0.002(3) 0.002(4) 0.009(3)
C15 0.035(5) 0.035(5) 0.052(7) 0.002(4) -0.011(5) 0.011(4)
C16 0.050(6) 0.028(6) 0.041(7) 0.016(5) 0.000(5) 0.010(4)
C17 0.047(6) 0.033(5) 0.041(5) -0.002(4) 0.003(4) 0.017(4)
F13 0.065(4) 0.028(3) 0.075(5) 0.018(3) 0.001(4) 0.011(3)
F14 0.045(3) 0.036(3) 0.092(5) 0.014(3) 0.007(3) -0.006(2)
F15 0.103(5) 0.039(3) 0.062(5) 0.005(3) 0.033(4) 0.012(3)
F16 0.095(5) 0.031(3) 0.084(6) 0.005(3) 0.023(4) 0.035(3)
F17 0.084(5) 0.041(4) 0.090(6) 0.010(4) 0.043(5) 0.015(3)
F18 0.078(6) 0.055(6) 0.057(6) -0.013(4) -0.014(4) 0.005(4)
O4 0.027(3) 0.021(3) 0.045(4) -0.001(2) 0.001(2) -0.004(2)
O5 0.019(2) 0.024(2) 0.040(3) -0.001(4) -0.006(4) -0.0017(16)

loop_
_atom_type_symbol
_atom_type_description
_atom_type_scat_dispersion_real
_atom_type_scat_dispersion_imag
_atom_type_scat_source
C C 0.0033 0.0016 'International Tables Vol C Tables 4.2.6.8 and 6.1.1.4'
H H 0.0000 0.0000 'International Tables Vol C Tables 4.2.6.8 and 6.1.1.4'
O O 0.0106 0.0060 'International Tables Vol C Tables 4.2.6.8 and 6.1.1.4'
F F 0.0171 0.0103 'International Tables Vol C Tables 4.2.6.8 and 6.1.1.4'
W W -0.8490 6.8722 'International Tables Vol C Tables 4.2.6.8 and 6.1.1.4'

loop_
_geom_angle_atom_site_label_1
_geom_angle_atom_site_label_2
_geom_angle_atom_site_label_3
_geom_angle
C1 W O3 104.7(2)
C1 W O2 103.9(5)
O3 W O2 94.4(2)
C1 W O1 103.6(5)
O3 W O1 93.9(2)
O2 W O1 148.1(2)
C1 W O4 100.0(2)
O3 W O4 155.23(19)
O2 W O4 79.4(2)
O1 W O4 80.2(2)
C1 W O5 172.1(2)
O3 W O5 83.18(17)
O2 W O5 75.6(3)
O1 W O5 74.9(3)
O4 W O5 72.05(17)
C2 C1 W 177.9(11)
C1 C2 C4 113.0(8)
C1 C2 C5 110.4(10)
C4 C2 C5 107.9(8)
C1 C2 C3 108.3(7)
C4 C2 C3 109.4(10)
C5 C2 C3 107.8(8)
O4 C18 C19 109.2(7)
O5 C19 C18 108.5(7)
C6 O1 W 154.3(5)
O1 C6 C7 113.8(6)
O1 C6 C9 110.2(6)
C7 C6 C9 109.9(7)
O1 C6 C8 105.8(6)
C7 C6 C8 108.5(6)
C9 C6 C8 108.5(6)
F3 C8 F1 106.0(7)
F3 C8 F2 105.6(7)
F1 C8 F2 105.5(7)
F3 C8 C6 114.8(6)
F1 C8 C6 114.8(7)
F2 C8 C6 109.3(6)
F6 C9 F4 106.9(7)
F6 C9 F5 106.4(6)
F4 C9 F5 106.4(6)
F6 C9 C6 110.6(6)
F4 C9 C6 112.7(7)
F5 C9 C6 113.4(6)
C10 O2 W 146.3(5)
O2 C10 C13 106.3(6)
O2 C10 C11 114.9(6)
C13 C10 C11 108.0(6)
O2 C10 C12 109.3(6)
C13 C10 C12 110.5(6)
C11 C10 C12 107.7(6)
F9 C12 F8 107.0(7)
F9 C12 F7 106.9(7)
F8 C12 F7 106.5(7)
F9 C12 C10 111.0(6)
F8 C12 C10 112.6(6)
F7 C12 C10 112.6(7)
F12 C13 F11 107.5(7)
F12 C13 F10 106.2(7)
F11 C13 F10 106.1(6)
F12 C13 C10 112.7(6)
F11 C13 C10 110.5(6)
F10 C13 C10 113.5(7)
C14 O3 W 145.7(4)
O3 C14 C17 108.5(6)
O3 C14 C15 113.2(6)
C17 C14 C15 109.8(7)
O3 C14 C16 105.4(6)
C17 C14 C16 111.1(6)
C15 C14 C16 108.8(7)
F15 C16 F14 108.7(8)
F15 C16 F13 107.0(7)
F14 C16 F13 106.2(8)
F15 C16 C14 111.5(7)
F14 C16 C14 111.6(7)
F13 C16 C14 111.5(7)
F18 C17 F16 106.6(7)
F18 C17 F17 107.5(7)
F16 C17 F17 105.3(7)
F18 C17 C14 113.9(7)
F16 C17 C14 112.0(7)
F17 C17 C14 111.2(7)
C18 O4 C20 111.3(6)
C18 O4 W 115.3(4)
C20 O4 W 126.4(5)
C19 O5 C21 111.4(7)
C19 O5 W 108.8(4)
C21 O5 W 120.7(4)

loop_
_geom_bond_atom_site_label_1
_geom_bond_atom_site_label_2
_geom_bond_distance
W C1 1.765(6)
W O3 1.926(4)
W O2 1.943(6)
W O1 1.945(5)
W O4 2.210(5)
W O5 2.452(4)
C1 C2 1.517(9)
C2 C4 1.527(13)
C2 C5 1.548(17)
C2 C3 1.568(12)
C18 O4 1.452(8)
C18 C19 1.489(12)
C19 O5 1.418(9)
C20 O4 1.453(8)
C21 O5 1.443(9)
O1 C6 1.375(8)
C6 C7 1.526(10)
C6 C9 1.538(9)
C6 C8 1.539(10)
C8 F3 1.326(8)
C8 F1 1.333(8)
C8 F2 1.357(8)
C9 F6 1.333(8)
C9 F4 1.337(8)
C9 F5 1.345(8)
O2 C10 1.403(9)
C10 C13 1.523(10)
C10 C11 1.531(9)
C10 C12 1.551(9)
C12 F9 1.327(8)
C12 F8 1.333(8)
C12 F7 1.341(8)
C13 F12 1.334(8)
C13 F11 1.340(8)
C13 F10 1.341(8)
O3 C14 1.404(8)
C14 C17 1.512(9)
C14 C15 1.517(10)
C14 C16 1.538(10)
C16 F15 1.322(9)
C16 F14 1.327(9)
C16 F13 1.341(9)
C17 F18 1.322(8)
C17 F16 1.352(8)
C17 F17 1.353(8)

loop_
_geom_torsion_atom_site_label_1
_geom_torsion_atom_site_label_2
_geom_torsion_atom_site_label_3
_geom_torsion_atom_site_label_4
_geom_torsion
O3 W C1 C2 72(14)
O2 W C1 C2 170(14)
O1 W C1 C2 -26(14)
O4 W C1 C2 -108(14)
O5 W C1 C2 -105(14)
W C1 C2 C4 -120(14)
W C1 C2 C5 1(14)
W C1 C2 C3 119(14)
O4 C18 C19 O5 -57.7(11)
C1 W O1 C6 25.9(11)
O3 W O1 C6 -80.3(11)
O2 W O1 C6 175.0(9)
O4 W O1 C6 124.0(11)
O5 W O1 C6 -162.1(11)
W O1 C6 C7 32.5(14)
W O1 C6 C9 -91.4(11)
W O1 C6 C8 151.5(9)
O1 C6 C8 F3 56.1(8)
C7 C6 C8 F3 178.6(7)
C9 C6 C8 F3 -62.1(9)
O1 C6 C8 F1 179.4(6)
C7 C6 C8 F1 -58.1(8)
C9 C6 C8 F1 61.2(8)
O1 C6 C8 F2 -62.3(8)
C7 C6 C8 F2 60.2(9)
C9 C6 C8 F2 179.5(7)
O1 C6 C9 F6 61.1(8)
C7 C6 C9 F6 -65.1(9)
C8 C6 C9 F6 176.5(6)
O1 C6 C9 F4 -179.3(6)
C7 C6 C9 F4 54.5(9)
C8 C6 C9 F4 -63.9(8)
O1 C6 C9 F5 -58.3(8)
C7 C6 C9 F5 175.5(7)
C8 C6 C9 F5 57.1(8)
C1 W O2 C10 4.7(9)
O3 W O2 C10 111.0(8)
O1 W O2 C10 -144.4(7)
O4 W O2 C10 -93.2(8)
O5 W O2 C10 -167.2(9)
W O2 C10 C13 -157.8(7)
W O2 C10 C11 -38.4(11)
W O2 C10 C12 82.9(9)
O2 C10 C12 F9 -68.7(8)
C13 C10 C12 F9 174.5(7)
C11 C10 C12 F9 56.8(9)
O2 C10 C12 F8 51.2(8)
C13 C10 C12 F8 -65.6(9)
C11 C10 C12 F8 176.7(7)
O2 C10 C12 F7 171.5(6)
C13 C10 C12 F7 54.8(8)
C11 C10 C12 F7 -63.0(8)
O2 C10 C13 F12 -64.0(8)
C11 C10 C13 F12 172.2(7)
C12 C10 C13 F12 54.6(9)
O2 C10 C13 F11 56.2(8)
C11 C10 C13 F11 -67.6(8)
C12 C10 C13 F11 174.8(6)
O2 C10 C13 F10 175.2(6)
C11 C10 C13 F10 51.4(9)
C12 C10 C13 F10 -66.2(8)
C1 W O3 C14 -1.3(10)
O2 W O3 C14 -106.9(9)
O1 W O3 C14 103.9(9)
O4 W O3 C14 178.9(7)
O5 W O3 C14 178.2(9)
W O3 C14 C17 93.1(9)
W O3 C14 C15 -29.0(12)
W O3 C14 C16 -147.9(7)
O3 C14 C16 F15 57.8(9)
C17 C14 C16 F15 175.1(7)
C15 C14 C16 F15 -63.9(9)
O3 C14 C16 F14 -64.0(8)
C17 C14 C16 F14 53.3(8)
C15 C14 C16 F14 174.3(7)
O3 C14 C16 F13 177.4(7)
C17 C14 C16 F13 -65.3(9)
C15 C14 C16 F13 55.7(10)
O3 C14 C17 F18 50.0(9)
C15 C14 C17 F18 174.2(8)
C16 C14 C17 F18 -65.4(9)
O3 C14 C17 F16 171.0(6)
C15 C14 C17 F16 -64.8(9)
C16 C14 C17 F16 55.6(9)
O3 C14 C17 F17 -71.5(8)
C15 C14 C17 F17 52.7(8)
C16 C14 C17 F17 173.1(7)
C19 C18 O4 C20 -163.0(8)
C19 C18 O4 W 44.2(11)
C1 W O4 C18 163.9(8)
O3 W O4 C18 -16.3(10)
O2 W O4 C18 -93.7(7)
O1 W O4 C18 61.7(7)
O5 W O4 C18 -15.6(7)
C1 W O4 C20 15.8(8)
O3 W O4 C20 -164.5(7)
O2 W O4 C20 118.2(7)
O1 W O4 C20 -86.5(7)
O5 W O4 C20 -163.7(7)
C18 C19 O5 C21 177.9(8)
C18 C19 O5 W 42.4(9)
C1 W O5 C19 -19(4)
O3 W O5 C19 164.2(6)
O2 W O5 C19 67.9(6)
O1 W O5 C19 -99.9(6)
O4 W O5 C19 -15.5(6)
C1 W O5 C21 -150(4)
O3 W O5 C21 33.7(7)
O2 W O5 C21 -62.7(7)
O1 W O5 C21 129.6(8)
O4 W O5 C21 -146.0(8)
